data_2239770
loop_
_publ_author_name
'Kraus, Florian'

_publ_section_title
;
 Li~2~PtF~6~ revisited
;
_journal_coeditor_code WM5032
_journal_issue 8
_journal_name_full 'Acta Crystallographica Section E'
_journal_page_first i43
_journal_paper_doi 10.1107/S1600536814015566
_journal_volume 70
_journal_year 2014
_chemical_formula_iupac 'Li2 Pt F6'
_chemical_formula_structural '2(Li), (PtF6)'
_chemical_formula_sum 'F6 Li2 Pt'
_chemical_formula_weight 322.97
_chemical_name_common 'Dilithium hexafluoridoplatinate(IV)'
_chemical_name_systematic
;
Dilithium hexafluoridoplatinate(IV)
;
_space_group_IT_number 136
_symmetry_cell_setting tetragonal
_symmetry_space_group_name_Hall '-P 4n 2n'
_symmetry_space_group_name_H-M 'P 42/m n m'
_atom_sites_solution_primary direct
_atom_sites_solution_secondary difmap
_audit_creation_method SHELXL-97
_cell_angle_alpha 90.00
_cell_angle_beta 90.00
_cell_angle_gamma 90.00
_cell_formula_units_Z 2
_cell_length_a 4.64270(10)
_cell_length_b 4.64270(10)
_cell_length_c 9.1234(2)
_cell_measurement_reflns_used 3453
_cell_measurement_temperature 150(2)
_cell_measurement_theta_max 34.622
_cell_measurement_theta_min 4.374
_cell_volume 196.652(7)
_computing_cell_refinement 'CrysAlis RED (Oxford Diffraction, 2007)'
_computing_data_collection 'CrysAlis CCD (Oxford Diffraction, 2007)'
_computing_data_reduction 'CrysAlis RED (Oxford Diffraction, 2007)'
_computing_molecular_graphics 'DIAMOND (Brandenburg, 2007)'
_computing_publication_material 'SHELXL97 (Sheldrick, 2008)'
_computing_structure_refinement 'SHELXL97 (Sheldrick, 2008)'
_computing_structure_solution 'SHELXS97 (Sheldrick, 2008)'
_diffrn_ambient_temperature 150(2)
_diffrn_detector_area_resol_mean 16.0238
_diffrn_measured_fraction_theta_full 0.992
_diffrn_measured_fraction_theta_max 0.992
_diffrn_measurement_device '\k-geometry diffractometer'
_diffrn_measurement_device_type 'Oxford Diffraction Xcalibur3'
_diffrn_measurement_method '\f and \w scans'
_diffrn_radiation_monochromator graphite
_diffrn_radiation_source 'Enhance (Mo) X-ray Source'
_diffrn_radiation_type MoK\a
_diffrn_radiation_wavelength 0.71073
_diffrn_reflns_av_R_equivalents 0.0624
_diffrn_reflns_av_sigmaI/netI 0.0156
_diffrn_reflns_limit_h_max 7
_diffrn_reflns_limit_h_min -7
_diffrn_reflns_limit_k_max 7
_diffrn_reflns_limit_k_min -7
_diffrn_reflns_limit_l_max 14
_diffrn_reflns_limit_l_min -14
_diffrn_reflns_number 5829
_diffrn_reflns_theta_full 34.71
_diffrn_reflns_theta_max 34.71
_diffrn_reflns_theta_min 4.47
_diffrn_standards_decay_% 0
_exptl_absorpt_coefficient_mu 35.711
_exptl_absorpt_correction_T_max 1.00000
_exptl_absorpt_correction_T_min 0.14791
_exptl_absorpt_correction_type multi-scan
_exptl_absorpt_process_details
;
(<i>CrysAlis RED</i>; Oxford Diffraction, 2007)
;
_exptl_crystal_colour yellow
_exptl_crystal_density_diffrn 5.454
_exptl_crystal_density_method 'not measured'
_exptl_crystal_description cuboid
_exptl_crystal_F_000 276
_exptl_crystal_size_max 0.05
_exptl_crystal_size_mid 0.05
_exptl_crystal_size_min 0.04
_refine_diff_density_max 2.510
_refine_diff_density_min -1.325
_refine_ls_extinction_coef 0.041(3)
_refine_ls_extinction_expression Fc^*^=kFc[1+0.001xFc^2^\l^3^/sin(2\q)]^-1/4^
_refine_ls_extinction_method 'SHELXL97 (Sheldrick, 2008)'
_refine_ls_goodness_of_fit_ref 1.169
_refine_ls_matrix_type full
_refine_ls_number_parameters 19
_refine_ls_number_reflns 257
_refine_ls_number_restraints 0
_refine_ls_restrained_S_all 1.169
_refine_ls_R_factor_all 0.0247
_refine_ls_R_factor_gt 0.0188
_refine_ls_shift/su_max 0.000
_refine_ls_shift/su_mean 0.000
_refine_ls_structure_factor_coef Fsqd
_refine_ls_weighting_details 'calc w=1/[\s^2^(Fo^2^)+(0.0246P)^2^+2.1946P] where P=(Fo^2^+2Fc^2^)/3'
_refine_ls_weighting_scheme calc
_refine_ls_wR_factor_gt 0.0476
_refine_ls_wR_factor_ref 0.0523
_reflns_number_gt 184
_reflns_number_total 257
_reflns_threshold_expression >2sigma(I)
_cod_data_source_file wm5032sup1.cf
_cod_data_source_block I
_cod_database_code 2239770
_cod_database_fobs_code 2239770

loop_
_symmetry_equiv_pos_as_xyz
'x, y, z'
'-x, -y, z'
'-y+1/2, x+1/2, z+1/2'
'y+1/2, -x+1/2, z+1/2'
'-x+1/2, y+1/2, -z+1/2'
'x+1/2, -y+1/2, -z+1/2'
'y, x, -z'
'-y, -x, -z'
'-x, -y, -z'
'x, y, -z'
'y-1/2, -x-1/2, -z-1/2'
'-y-1/2, x-1/2, -z-1/2'
'x-1/2, -y-1/2, z-1/2'
'-x-1/2, y-1/2, z-1/2'
'-y, -x, z'
'y, x, z'

loop_
_atom_site_type_symbol
_atom_site_label
_atom_site_fract_x
_atom_site_fract_y
_atom_site_fract_z
_atom_site_U_iso_or_equiv
_atom_site_adp_type
_atom_site_calc_flag
_atom_site_occupancy
Pt Pt1 0.0000 0.0000 0.0000 0.0056(2) Uani d 1
F F1 0.1939(6) 0.1939(6) 0.1599(4) 0.0149(7) Uani d 1
F F2 -0.2958(10) 0.2958(10) 0.0000 0.0164(11) Uani d 1
Li Li1 0.5000 0.5000 0.162(2) 0.019(4) Uani d 1

loop_
_atom_site_aniso_label
_atom_site_aniso_U_11
_atom_site_aniso_U_22
_atom_site_aniso_U_33
_atom_site_aniso_U_12
_atom_site_aniso_U_13
_atom_site_aniso_U_23
Pt1 0.0054(2) 0.0054(2) 0.0061(2) 0.00022(14) 0.000 0.000
F1 0.0170(11) 0.0170(11) 0.0105(13) -0.0029(15) -0.0009(10) -0.0009(10)
F2 0.0165(18) 0.0165(18) 0.016(2) 0.004(2) 0.000 0.000
Li1 0.024(6) 0.024(6) 0.010(7) -0.006(7) 0.000 0.000

loop_
_atom_type_symbol
_atom_type_description
_atom_type_scat_dispersion_real
_atom_type_scat_dispersion_imag
_atom_type_scat_source
Li Li -0.0003 0.0001 'International Tables Vol C Tables 4.2.6.8 and 6.1.1.4'
F F 0.0171 0.0103 'International Tables Vol C Tables 4.2.6.8 and 6.1.1.4'
Pt Pt -1.7033 8.3905 'International Tables Vol C Tables 4.2.6.8 and 6.1.1.4'

loop_
_geom_angle_atom_site_label_1
_geom_angle_atom_site_label_2
_geom_angle_atom_site_label_3
_geom_angle_site_symmetry_1
_geom_angle_site_symmetry_3
_geom_angle
F1 Pt1 F1 9 10 82.2(2)
F1 Pt1 F1 9 2 97.8(2)
F1 Pt1 F1 10 2 180.0(3)
F1 Pt1 F1 9 . 180.0
F1 Pt1 F1 10 . 97.8(2)
F1 Pt1 F1 2 . 82.2(2)
F1 Pt1 F2 9 9 90.0
F1 Pt1 F2 10 9 90.0
F1 Pt1 F2 2 9 90.0
F1 Pt1 F2 . 9 90.0
F1 Pt1 F2 9 . 90.0
F1 Pt1 F2 10 . 90.0
F1 Pt1 F2 2 . 90.0
F1 Pt1 F2 . . 90.0
F2 Pt1 F2 9 . 180.00(19)
F2 Li1 F2 9_565 1_655 84.3(8)
F2 Li1 F1 9_565 2_665 89.5(4)
F2 Li1 F1 1_655 2_665 89.5(4)
F2 Li1 F1 9_565 . 89.5(4)
F2 Li1 F1 1_655 . 89.5(4)
F1 Li1 F1 2_665 . 178.8(11)
F2 Li1 F1 9_565 11_666 176.0(7)
F2 Li1 F1 1_655 11_666 99.71(17)
F1 Li1 F1 2_665 11_666 90.5(4)
F1 Li1 F1 . 11_666 90.5(4)
F2 Li1 F1 9_565 12_666 99.71(17)
F2 Li1 F1 1_655 12_666 176.0(7)
F1 Li1 F1 2_665 12_666 90.5(4)
F1 Li1 F1 . 12_666 90.5(4)
F1 Li1 F1 11_666 12_666 76.3(7)

loop_
_geom_bond_atom_site_label_1
_geom_bond_atom_site_label_2
_geom_bond_site_symmetry_2
_geom_bond_distance
Pt1 F1 9 1.936(4)
Pt1 F1 10 1.936(4)
Pt1 F1 2 1.936(4)
Pt1 F1 . 1.936(4)
Pt1 F2 9 1.942(6)
Pt1 F2 . 1.942(6)
Pt1 Li1 11_566 3.081(19)
Pt1 Li1 3_544 3.081(19)
F1 Li1 . 2.010(4)
F1 Li1 11_566 2.062(15)
F2 Li1 9_565 1.997(15)
F2 Li1 1_455 1.997(15)
Li1 F2 9_565 1.997(15)
Li1 F2 1_655 1.997(15)
Li1 F1 2_665 2.010(4)
Li1 F1 11_666 2.062(15)
Li1 F1 12_666 2.062(15)
Li1 Li1 9_665 2.96(4)
